data_1567692
loop_
_publ_author_name
'Archana, Sreeramapura D.'
'Nagma Banu, Holalagudu A.'
'Kalluraya, Balakrishna'
'Yathirajan, Hemmige S.'
'Balerao, Rishik'
'Butcher, Ray J.'

_publ_section_title
;
 3-Methyl-5-(4-methylphenoxy)-1-phenyl-1<i>H</i>-pyrazole-4-carbaldehyde
;
_journal_coeditor_code HB4413
_journal_issue 9
_journal_name_full IUCrData
_journal_page_first x220924
_journal_paper_doi 10.1107/S2414314622009245
_journal_volume 7
_journal_year 2022
_chemical_formula_iupac 'C18 H16 N2 O2'
_chemical_formula_moiety 'C18 H16 N2 O2'
_chemical_formula_sum 'C18 H16 N2 O2'
_chemical_formula_weight 292.33
_chemical_name_systematic
;
3-Methyl-5-(4-methylphenoxy)-1-phenyl-1<i>H</i>-pyrazole-4-carbaldehyde
;
_space_group_crystal_system monoclinic
_space_group_IT_number 14
_space_group_name_Hall '-P 2ybc'
_space_group_name_H-M_alt 'P 1 21/c 1'
_atom_sites_solution_hydrogens geom
_audit_creation_method
;
Olex2 1.5
(compiled 2022.04.07 svn.rca3783a0 for OlexSys, GUI svn.r6498)
;
_cell_angle_alpha 90
_cell_angle_beta 93.225(4)
_cell_angle_gamma 90
_cell_formula_units_Z 4
_cell_length_a 8.2745(5)
_cell_length_b 7.9167(6)
_cell_length_c 23.0663(17)
_cell_measurement_reflns_used 6530
_cell_measurement_temperature 100(2)
_cell_measurement_theta_max 29.57
_cell_measurement_theta_min 3.11
_cell_volume 1508.61(18)
_computing_cell_refinement
;
SAINT (Bruker, 2002)
;
_computing_data_collection
;
APEX2 (Bruker, 2005)
;
_computing_data_reduction
;
SAINT (Bruker, 2002)
;
_computing_molecular_graphics
;
<i>OLEX2</i> (Dolomanov <i>et al.</i>,  2009)
;
_computing_publication_material
;
<i>OLEX2</i> (Dolomanov <i>et al.</i>,  2009)
;
_computing_structure_refinement
;
<i>SHELXL2018/3</i> (Sheldrick, 2015b)
;
_computing_structure_solution
;
SHELXT (Sheldrick 2015a)
;
_diffrn_ambient_temperature 100.00
_diffrn_measured_fraction_theta_full 0.996
_diffrn_measured_fraction_theta_max 0.989
_diffrn_measurement_device_type 'Bruker APEXII CCD'
_diffrn_measurement_method '\f and \w scans'
_diffrn_radiation_type MoK\a
_diffrn_radiation_wavelength 0.71073
_diffrn_reflns_av_R_equivalents 0.0747
_diffrn_reflns_av_unetI/netI 0.0592
_diffrn_reflns_limit_h_max 11
_diffrn_reflns_limit_h_min -11
_diffrn_reflns_limit_k_max 9
_diffrn_reflns_limit_k_min -11
_diffrn_reflns_limit_l_max 32
_diffrn_reflns_limit_l_min -32
_diffrn_reflns_number 22729
_diffrn_reflns_theta_full 25.242
_diffrn_reflns_theta_max 30.616
_diffrn_reflns_theta_min 2.465
_diffrn_source_current 1.4
_diffrn_source_power 0.07
_diffrn_source_voltage 50.0
_exptl_absorpt_coefficient_mu 0.085
_exptl_absorpt_correction_T_max 0.7461
_exptl_absorpt_correction_T_min 0.5604
_exptl_absorpt_correction_type multi-scan
_exptl_absorpt_process_details
;
(SADABS; Krause <i>et al.</i>,  2015)
;
_exptl_crystal_colour 'pale yellow'
_exptl_crystal_density_diffrn 1.287
_exptl_crystal_description block
_exptl_crystal_F_000 616
_exptl_crystal_size_max 0.33
_exptl_crystal_size_mid 0.29
_exptl_crystal_size_min 0.21
_refine_diff_density_max 0.237
_refine_diff_density_min -0.215
_refine_ls_extinction_method none
_refine_ls_goodness_of_fit_ref 1.084
_refine_ls_hydrogen_treatment constr
_refine_ls_matrix_type full
_refine_ls_number_parameters 201
_refine_ls_number_reflns 4612
_refine_ls_number_restraints 0
_refine_ls_restrained_S_all 1.084
_refine_ls_R_factor_all 0.0840
_refine_ls_R_factor_gt 0.0507
_refine_ls_shift/su_max 0.000
_refine_ls_shift/su_mean 0.000
_refine_ls_structure_factor_coef Fsqd
_refine_ls_weighting_details 'w=1/[\s^2^(Fo^2^)+(0.0554P)^2^+0.2283P] where P=(Fo^2^+2Fc^2^)/3'
_refine_ls_weighting_scheme calc
_refine_ls_wR_factor_gt 0.1258
_refine_ls_wR_factor_ref 0.1497
_reflns_number_gt 3061
_reflns_number_total 4612
_reflns_threshold_expression 'I > 2\s(I)'
_cod_data_source_file hb4413.cif
_cod_data_source_block I
_cod_original_cell_volume 1508.60(18)
_cod_database_code 1567692
_shelx_space_group_comment
;
The symmetry employed for this shelxl refinement is uniquely defined
by the following loop, which should always be used as a source of
symmetry information in preference to the above space-group names.
They are only intended as comments.
;

loop_
_space_group_symop_operation_xyz
'x, y, z'
'-x, y+1/2, -z+1/2'
'-x, -y, -z'
'x, -y-1/2, z-1/2'

loop_
_atom_site_type_symbol
_atom_site_label
_atom_site_fract_x
_atom_site_fract_y
_atom_site_fract_z
_atom_site_U_iso_or_equiv
_atom_site_adp_type
_atom_site_calc_flag
_atom_site_occupancy
_atom_site_disorder_assembly
_atom_site_disorder_group
O O1 0.14639(15) 0.70581(16) 0.38374(6) 0.0644(3) Uani d 1 . .
O O2 0.41488(13) 0.23801(12) 0.37711(4) 0.0434(3) Uani d 1 . .
N N1 0.61932(13) 0.41501(13) 0.41767(5) 0.0370(3) Uani d 1 . .
N N2 0.63851(14) 0.57702(14) 0.43941(5) 0.0395(3) Uani d 1 . .
C C1 0.49777(17) 0.65200(17) 0.42911(6) 0.0388(3) Uani d 1 . .
C C2 0.4761(2) 0.83049(19) 0.44777(7) 0.0502(4) Uani d 1 . .
H H2A 0.576401 0.870910 0.467780 0.075 Uiso calc 1 . .
H H2B 0.387621 0.836723 0.474185 0.075 Uiso calc 1 . .
H H2C 0.450214 0.901154 0.413627 0.075 Uiso calc 1 . .
C C3 0.38270(17) 0.54160(18) 0.40121(6) 0.0398(3) Uani d 1 . .
C C4 0.21536(19) 0.5708(2) 0.38257(7) 0.0492(4) Uani d 1 . .
H H4 0.154397 0.476467 0.368230 0.059 Uiso calc 1 . .
C C5 0.46660(16) 0.39239(16) 0.39555(6) 0.0373(3) Uani d 1 . .
C C6 0.36301(16) 0.21805(16) 0.31822(6) 0.0358(3) Uani d 1 . .
C C7 0.41496(19) 0.32023(19) 0.27473(7) 0.0453(3) Uani d 1 . .
H H7 0.486871 0.411651 0.283142 0.054 Uiso calc 1 . .
C C8 0.3587(2) 0.2851(2) 0.21804(7) 0.0510(4) Uani d 1 . .
H H8 0.393472 0.353203 0.187199 0.061 Uiso calc 1 . .
C C9 0.25337(19) 0.1535(2) 0.20582(6) 0.0473(4) Uani d 1 . .
H H9 0.214581 0.133416 0.166890 0.057 Uiso calc 1 . .
C C10 0.20347(17) 0.05002(18) 0.25005(6) 0.0424(3) Uani d 1 . .
C C11 0.26116(15) 0.08271(17) 0.30678(6) 0.0372(3) Uani d 1 . .
H H11 0.230471 0.011963 0.337554 0.045 Uiso calc 1 . .
C C12 0.0879(2) -0.0940(3) 0.23791(8) 0.0687(5) Uani d 1 . .
H H12A 0.086719 -0.123627 0.196639 0.103 Uiso calc 1 . .
H H12B -0.021126 -0.060187 0.247824 0.103 Uiso calc 1 . .
H H12C 0.122673 -0.192035 0.261368 0.103 Uiso calc 1 . .
C C13 0.75428(16) 0.30235(16) 0.42240(6) 0.0371(3) Uani d 1 . .
C C14 0.87596(18) 0.3355(2) 0.46428(7) 0.0470(3) Uani d 1 . .
H H14 0.867780 0.429849 0.489387 0.056 Uiso calc 1 . .
C C15 1.0098(2) 0.2308(2) 0.46956(8) 0.0554(4) Uani d 1 . .
H H15 1.093906 0.254084 0.498186 0.067 Uiso calc 1 . .
C C16 1.0220(2) 0.0931(2) 0.43365(8) 0.0540(4) Uani d 1 . .
H H16 1.113977 0.021373 0.437420 0.065 Uiso calc 1 . .
C C17 0.8997(2) 0.0602(2) 0.39220(8) 0.0566(4) Uani d 1 . .
H H17 0.907241 -0.035666 0.367730 0.068 Uiso calc 1 . .
C C18 0.7662(2) 0.1650(2) 0.38573(7) 0.0505(4) Uani d 1 . .
H H18 0.683509 0.143019 0.356447 0.061 Uiso calc 1 . .

loop_
_atom_site_aniso_label
_atom_site_aniso_U_11
_atom_site_aniso_U_22
_atom_site_aniso_U_33
_atom_site_aniso_U_12
_atom_site_aniso_U_13
_atom_site_aniso_U_23
O1 0.0580(7) 0.0630(8) 0.0711(8) 0.0205(6) -0.0064(6) -0.0004(6)
O2 0.0538(6) 0.0350(5) 0.0400(5) -0.0067(4) -0.0104(4) -0.0001(4)
N1 0.0410(6) 0.0327(5) 0.0367(6) 0.0002(4) -0.0036(4) -0.0047(4)
N2 0.0464(6) 0.0325(5) 0.0391(6) -0.0002(5) -0.0018(5) -0.0069(5)
C1 0.0459(7) 0.0362(7) 0.0343(7) 0.0031(6) 0.0017(5) -0.0008(5)
C2 0.0614(9) 0.0379(7) 0.0512(9) 0.0061(7) 0.0014(7) -0.0067(6)
C3 0.0430(7) 0.0388(7) 0.0371(7) 0.0020(6) -0.0023(5) -0.0002(5)
C4 0.0478(8) 0.0526(9) 0.0463(8) 0.0051(7) -0.0060(6) 0.0003(7)
C5 0.0431(7) 0.0343(6) 0.0337(6) -0.0028(5) -0.0051(5) -0.0013(5)
C6 0.0355(6) 0.0352(6) 0.0361(6) 0.0020(5) -0.0026(5) -0.0026(5)
C7 0.0492(8) 0.0409(7) 0.0458(8) -0.0069(6) 0.0023(6) 0.0007(6)
C8 0.0635(10) 0.0480(8) 0.0422(8) 0.0023(7) 0.0080(7) 0.0061(7)
C9 0.0554(9) 0.0496(8) 0.0364(7) 0.0078(7) -0.0025(6) -0.0052(6)
C10 0.0400(7) 0.0435(7) 0.0431(7) 0.0011(6) -0.0022(5) -0.0084(6)
C11 0.0362(6) 0.0374(7) 0.0378(7) -0.0011(5) 0.0006(5) -0.0018(5)
C12 0.0738(12) 0.0718(12) 0.0589(11) -0.0261(10) -0.0100(9) -0.0122(9)
C13 0.0395(7) 0.0351(6) 0.0366(7) 0.0014(5) 0.0020(5) 0.0008(5)
C14 0.0492(8) 0.0456(8) 0.0453(8) 0.0040(6) -0.0061(6) -0.0054(6)
C15 0.0495(9) 0.0597(10) 0.0557(9) 0.0102(7) -0.0088(7) -0.0006(8)
C16 0.0510(9) 0.0535(9) 0.0581(10) 0.0158(7) 0.0073(7) 0.0061(7)
C17 0.0617(10) 0.0485(9) 0.0601(10) 0.0101(7) 0.0085(8) -0.0112(7)
C18 0.0515(9) 0.0487(8) 0.0507(9) 0.0049(7) -0.0030(7) -0.0125(7)

loop_
_atom_type_symbol
_atom_type_description
_atom_type_scat_dispersion_real
_atom_type_scat_dispersion_imag
_atom_type_scat_source
C C 0.0033 0.0016 'International Tables Vol C Tables 4.2.6.8 and 6.1.1.4'
H H 0.0000 0.0000 'International Tables Vol C Tables 4.2.6.8 and 6.1.1.4'
N N 0.0061 0.0033 'International Tables Vol C Tables 4.2.6.8 and 6.1.1.4'
O O 0.0106 0.0060 'International Tables Vol C Tables 4.2.6.8 and 6.1.1.4'

loop_
_geom_angle_atom_site_label_1
_geom_angle_atom_site_label_2
_geom_angle_atom_site_label_3
_geom_angle_site_symmetry_1
_geom_angle_site_symmetry_3
_geom_angle
_geom_angle_publ_flag
C5 O2 C6 . . 118.48(10) n
N2 N1 C13 . . 118.56(11) ?
C5 N1 N2 . . 110.27(11) ?
C5 N1 C13 . . 131.16(11) ?
C1 N2 N1 . . 105.68(11) ?
N2 C1 C2 . . 119.63(13) ?
N2 C1 C3 . . 111.60(12) ?
C3 C1 C2 . . 128.76(13) ?
C1 C2 H2A . . 109.5 ?
C1 C2 H2B . . 109.5 ?
C1 C2 H2C . . 109.5 ?
H2A C2 H2B . . 109.5 ?
H2A C2 H2C . . 109.5 ?
H2B C2 H2C . . 109.5 ?
C1 C3 C4 . . 130.04(13) ?
C5 C3 C1 . . 103.98(12) ?
C5 C3 C4 . . 125.97(13) ?
O1 C4 C3 . . 125.34(15) ?
O1 C4 H4 . . 117.3 ?
C3 C4 H4 . . 117.3 ?
O2 C5 C3 . . 130.53(13) ?
N1 C5 O2 . . 120.75(12) ?
N1 C5 C3 . . 108.45(11) ?
C7 C6 O2 . . 123.07(12) ?
C7 C6 C11 . . 121.98(13) ?
C11 C6 O2 . . 114.90(12) ?
C6 C7 H7 . . 121.1 ?
C6 C7 C8 . . 117.77(14) ?
C8 C7 H7 . . 121.1 ?
C7 C8 H8 . . 119.4 ?
C9 C8 C7 . . 121.20(14) ?
C9 C8 H8 . . 119.4 ?
C8 C9 H9 . . 119.8 ?
C8 C9 C10 . . 120.45(14) ?
C10 C9 H9 . . 119.8 ?
C9 C10 C11 . . 118.70(13) ?
C9 C10 C12 . . 121.51(14) ?
C11 C10 C12 . . 119.79(14) ?
C6 C11 C10 . . 119.87(13) ?
C6 C11 H11 . . 120.1 ?
C10 C11 H11 . . 120.1 ?
C10 C12 H12A . . 109.5 ?
C10 C12 H12B . . 109.5 ?
C10 C12 H12C . . 109.5 ?
H12A C12 H12B . . 109.5 ?
H12A C12 H12C . . 109.5 ?
H12B C12 H12C . . 109.5 ?
C14 C13 N1 . . 118.10(12) ?
C14 C13 C18 . . 120.17(13) ?
C18 C13 N1 . . 121.72(13) ?
C13 C14 H14 . . 120.1 ?
C13 C14 C15 . . 119.77(14) ?
C15 C14 H14 . . 120.1 ?
C14 C15 H15 . . 119.8 ?
C16 C15 C14 . . 120.46(15) ?
C16 C15 H15 . . 119.8 ?
C15 C16 H16 . . 120.3 ?
C15 C16 C17 . . 119.48(15) ?
C17 C16 H16 . . 120.3 ?
C16 C17 H17 . . 119.6 ?
C16 C17 C18 . . 120.83(15) ?
C18 C17 H17 . . 119.6 ?
C13 C18 H18 . . 120.4 ?
C17 C18 C13 . . 119.28(15) ?
C17 C18 H18 . . 120.4 ?

loop_
_geom_bond_atom_site_label_1
_geom_bond_atom_site_label_2
_geom_bond_site_symmetry_2
_geom_bond_distance
_geom_bond_publ_flag
O1 C4 . 1.2129(19) ?
O2 C5 . 1.3555(15) n
O2 C6 . 1.4103(16) n
N1 N2 . 1.3830(15) ?
N1 C5 . 1.3478(17) ?
N1 C13 . 1.4285(17) n
N2 C1 . 1.3167(18) ?
C1 C2 . 1.4909(19) ?
C1 C3 . 1.4197(19) ?
C2 H2A . 0.9800 ?
C2 H2B . 0.9800 ?
C2 H2C . 0.9800 ?
C3 C4 . 1.445(2) ?
C3 C5 . 1.3800(19) ?
C4 H4 . 0.9500 ?
C6 C7 . 1.376(2) ?
C6 C11 . 1.3794(18) ?
C7 H7 . 0.9500 ?
C7 C8 . 1.391(2) ?
C8 H8 . 0.9500 ?
C8 C9 . 1.377(2) ?
C9 H9 . 0.9500 ?
C9 C10 . 1.389(2) ?
C10 C11 . 1.3917(19) ?
C10 C12 . 1.505(2) ?
C11 H11 . 0.9500 ?
C12 H12A . 0.9800 ?
C12 H12B . 0.9800 ?
C12 H12C . 0.9800 ?
C13 C14 . 1.381(2) ?
C13 C18 . 1.384(2) ?
C14 H14 . 0.9500 ?
C14 C15 . 1.383(2) ?
C15 H15 . 0.9500 ?
C15 C16 . 1.376(2) ?
C16 H16 . 0.9500 ?
C16 C17 . 1.377(2) ?
C17 H17 . 0.9500 ?
C17 C18 . 1.383(2) ?
C18 H18 . 0.9500 ?

loop_
_geom_hbond_atom_site_label_D
_geom_hbond_atom_site_label_H
_geom_hbond_atom_site_label_A
_geom_hbond_site_symmetry_A
_geom_hbond_distance_DH
_geom_hbond_distance_HA
_geom_hbond_distance_DA
_geom_hbond_angle_DHA
_geom_hbond_publ_flag
C18 H18 O2 . 0.95 2.42 2.9593(19) 116 yes
C11 H11 O1 1_545 0.95 2.75 3.626(2) 153 yes

loop_
_geom_torsion_atom_site_label_1
_geom_torsion_atom_site_label_2
_geom_torsion_atom_site_label_3
_geom_torsion_atom_site_label_4
_geom_torsion_site_symmetry_1
_geom_torsion_site_symmetry_2
_geom_torsion_site_symmetry_3
_geom_torsion_site_symmetry_4
_geom_torsion
_geom_torsion_publ_flag
O2 C6 C7 C8 . . . . 178.25(13) ?
O2 C6 C11 C10 . . . . -179.47(12) ?
N1 N2 C1 C2 . . . . 179.50(12) ?
N1 N2 C1 C3 . . . . 0.71(15) ?
N1 C13 C14 C15 . . . . -178.97(14) ?
N1 C13 C18 C17 . . . . 179.89(14) ?
N2 N1 C5 O2 . . . . -173.26(12) ?
N2 N1 C5 C3 . . . . 1.32(16) ?
N2 N1 C13 C14 . . . . 21.84(19) ?
N2 N1 C13 C18 . . . . -157.01(13) ?
N2 C1 C3 C4 . . . . 179.55(14) ?
N2 C1 C3 C5 . . . . 0.05(16) ?
C1 C3 C4 O1 . . . . 6.5(3) ?
C1 C3 C5 O2 . . . . 173.04(14) ?
C1 C3 C5 N1 . . . . -0.83(15) ?
C2 C1 C3 C4 . . . . 0.9(3) ?
C2 C1 C3 C5 . . . . -178.59(14) ?
C4 C3 C5 O2 . . . . -6.5(2) ?
C4 C3 C5 N1 . . . . 179.64(14) ?
C5 O2 C6 C7 . . . . 25.02(19) ?
C5 O2 C6 C11 . . . . -157.83(12) ?
C5 N1 N2 C1 . . . . -1.26(15) ?
C5 N1 C13 C14 . . . . -157.00(15) ?
C5 N1 C13 C18 . . . . 24.1(2) ?
C5 C3 C4 O1 . . . . -174.07(16) ?
C6 O2 C5 N1 . . . . -118.79(14) ?
C6 O2 C5 C3 . . . . 67.98(19) ?
C6 C7 C8 C9 . . . . 0.5(2) ?
C7 C6 C11 C10 . . . . -2.3(2) ?
C7 C8 C9 C10 . . . . -1.4(2) ?
C8 C9 C10 C11 . . . . 0.4(2) ?
C8 C9 C10 C12 . . . . 179.67(16) ?
C9 C10 C11 C6 . . . . 1.4(2) ?
C11 C6 C7 C8 . . . . 1.3(2) ?
C12 C10 C11 C6 . . . . -177.89(15) ?
C13 N1 N2 C1 . . . . 179.67(11) ?
C13 N1 C5 O2 . . . . 5.7(2) ?
C13 N1 C5 C3 . . . . -179.76(13) ?
C13 C14 C15 C16 . . . . -0.5(3) ?
C14 C13 C18 C17 . . . . 1.1(2) ?
C14 C15 C16 C17 . . . . 0.1(3) ?
C15 C16 C17 C18 . . . . 0.9(3) ?
C16 C17 C18 C13 . . . . -1.5(3) ?
C18 C13 C14 C15 . . . . -0.1(2) ?
